data_1561762
loop_
_publ_author_name
'Bykova, E.'
'Gou, H.'
'Bykov, M.'
'Hanfland, M.'
'Dubrovinsky, L.'
'Dubrovinskaia, N.'

_publ_section_title
;
 Crystal structures and compressibility of novel iron borides Fe2B7 and Fe
 B50 synthesized at high pressure and high temperature
;
_journal_name_full 'Journal of Solid State Chemistry'
_journal_page_first 102
_journal_page_last 109
_journal_paper_doi 10.1016/j.jssc.2015.06.040
_journal_volume 230
_journal_year 2015
_chemical_absolute_configuration .
_chemical_compound_source
;
high-pressure high-temperature synthesis
;
_chemical_formula_moiety 'B7 Fe2'
_chemical_formula_sum 'B7 Fe2'
_chemical_formula_weight 187.4
_chemical_name_common 'diiron heptaboride'
_chemical_name_systematic 'diiron heptaboride'
_space_group_IT_number 55
_space_group_name_Hall '-P 2 2ab'
_space_group_name_H-M_alt 'P b a m'
_symmetry_cell_setting orthorhombic
_symmetry_Int_Tables_number 55
_symmetry_space_group_name_Hall '-P 2 2ab'
_symmetry_space_group_name_H-M 'P b a m'
_cell_angle_alpha 90
_cell_angle_beta 90
_cell_angle_gamma 90
_cell_formula_units_Z 8
_cell_length_a 16.363(2)
_cell_length_b 10.4485(3)
_cell_length_c 2.79480(10)
_cell_measurement_reflns_used 475
_cell_measurement_temperature 293
_cell_measurement_theta_max 18.4410
_cell_measurement_theta_min 4.4610
_cell_volume 477.82(6)
_computing_cell_refinement
;
CrysAlisPro, Agilent Technologies,
Version 1.171.37.35 (release 13-08-2014 CrysAlis171 .NET)
(compiled Aug 13 2014,18:06:01)
;
_computing_data_collection
;
CrysAlisPro, Agilent Technologies,
Version 1.171.37.35 (release 13-08-2014 CrysAlis171 .NET)
(compiled Aug 13 2014,18:06:01)
;
_computing_data_reduction
;
CrysAlisPro, Agilent Technologies,
Version 1.171.37.35 (release 13-08-2014 CrysAlis171 .NET)
(compiled Aug 13 2014,18:06:01)
;
_computing_structure_refinement 'Jana2006 (Petricek, 2014)'
_computing_structure_solution 'SHELXS-2013 (Sheldrick, 2013)'
_diffrn_ambient_pressure 28000000
_diffrn_ambient_temperature 293
_diffrn_detector 'MAR555 flatpanel detector'
_diffrn_measured_fraction_theta_full 0.88
_diffrn_measured_fraction_theta_max 0.53
_diffrn_measurement_device
;
customized omega-circle diffractometer
;
_diffrn_measurement_device_type 'ESRF, beamline ID09A diffractometer'
_diffrn_measurement_method '\w scans'
_diffrn_radiation_monochromator synchrotron
_diffrn_radiation_probe x-ray
_diffrn_radiation_source synchrotron
_diffrn_radiation_type synchrotron
_diffrn_radiation_wavelength 0.41441
_diffrn_reflns_av_R_equivalents 0.0425
_diffrn_reflns_av_unetI/netI 0.0323
_diffrn_reflns_limit_h_max 17
_diffrn_reflns_limit_h_min -17
_diffrn_reflns_limit_k_max 14
_diffrn_reflns_limit_k_min -15
_diffrn_reflns_limit_l_max 3
_diffrn_reflns_limit_l_min -3
_diffrn_reflns_number 3060
_diffrn_reflns_theta_full 13.21
_diffrn_reflns_theta_max 19.44
_diffrn_reflns_theta_min 1.84
_diffrn_source synchrotron
_exptl_absorpt_coefficient_mu 2.448
_exptl_absorpt_correction_T_max 1.00000
_exptl_absorpt_correction_T_min 0.57201
_exptl_absorpt_correction_type multi-scan
_exptl_absorpt_process_details
;
CrysAlisPro, Agilent Technologies,
Version 1.171.37.35 (release 13-08-2014 CrysAlis171 .NET)
(compiled Aug 13 2014,18:06:01)
Empirical absorption correction using spherical harmonics,
 implemented in SCALE3 ABSPACK scaling algorithm.
;
_exptl_crystal_colour black
_exptl_crystal_density_diffrn 5.2073
_exptl_crystal_description plate
_exptl_crystal_F_000 696
_exptl_crystal_size_max 0.025
_exptl_crystal_size_mid 0.025
_exptl_crystal_size_min 0.005
_refine_diff_density_max 1.26
_refine_diff_density_min -1.18
_refine_ls_extinction_method none
_refine_ls_goodness_of_fit_gt 2.02
_refine_ls_goodness_of_fit_ref 1.92
_refine_ls_number_constraints 0
_refine_ls_number_parameters 67
_refine_ls_number_reflns 649
_refine_ls_number_restraints 0
_refine_ls_R_factor_all 0.0505
_refine_ls_R_factor_gt 0.0404
_refine_ls_shift/su_max 0.0002
_refine_ls_shift/su_mean 0.0000
_refine_ls_structure_factor_coef Fsqd
_refine_ls_weighting_details w=1/(\s^2^(I)+0.0004I^2^)
_refine_ls_weighting_scheme sigma
_refine_ls_wR_factor_gt 0.0891
_refine_ls_wR_factor_ref 0.0944
_reflns_number_gt 535
_reflns_number_total 649
_reflns_threshold_expression I>2\s(I)
_cod_data_source_file Fe2B7_28.0GPa.cif
_cod_data_source_block Fe2B7_28.0GPa
_cod_depositor_comments
;
The following automatic conversions were performed:

data item '_diffrn_radiation_probe' value 'X-ray' was changed to
'x-ray' in accordance with the built-in table derived from the CIF
Core dictionary named 'cif_core.dic' version 2.4.5 last updated on
2014-11-21.

Automatic conversion script
Id: cif_fix_values 8369 2020-08-20 11:38:08Z andrius 
;
_cod_database_code 1561762

loop_
_symmetry_equiv_pos_site_id
_symmetry_equiv_pos_as_xyz
1 x,y,z
2 -x,-y,z
3 -x+1/2,y+1/2,-z
4 x+1/2,-y+1/2,-z
5 -x,-y,-z
6 x,y,-z
7 x+1/2,-y+1/2,z
8 -x+1/2,y+1/2,z

loop_
_atom_site_label
_atom_site_type_symbol
_atom_site_fract_x
_atom_site_fract_y
_atom_site_fract_z
_atom_site_adp_type
_atom_site_U_iso_or_equiv
_atom_site_site_symmetry_multiplicity
_atom_site_occupancy
_atom_site_calc_flag
_atom_site_refinement_flags
_atom_site_disorder_assembly
_atom_site_disorder_group
Fe1 Fe 0.22094(9) 0.46715(9) 0.5 Uani 0.0067(4) 4 1 d . . .
Fe2 Fe 0.12101(9) 0.17865(9) 0 Uani 0.0062(4) 4 1 d . . .
Fe3 Fe 0.46455(9) 0.10567(9) 0.5 Uani 0.0062(4) 4 1 d . . .
Fe4 Fe 0.38981(9) 0.26646(9) 0 Uani 0.0061(4) 4 1 d . . .
B1 B 0.3677(7) 0.0510(7) 0 Uiso 0.0054(15) 4 1 d . . .
B2 B 0.0479(7) 0.4612(7) 0 Uiso 0.0071(16) 4 1 d . . .
B3 B 0.3023(7) 0.3917(7) 0 Uiso 0.0068(16) 4 1 d . . .
B4 B 0.1396(7) 0.3752(7) 0 Uiso 0.0042(15) 4 1 d . . .
B5 B 0.4439(7) 0.4045(7) 0.5 Uiso 0.0066(16) 4 1 d . . .
B6 B 0.2011(7) 0.0443(8) 0 Uiso 0.0084(16) 4 1 d . . .
B7 B 0.2886(7) 0.2866(7) 0.5 Uiso 0.0082(16) 4 1 d . . .
B8 B 0.0334(7) 0.3043(7) 0 Uiso 0.0063(16) 4 1 d . . .
B9 B 0.3980(7) 0.4760(6) 0 Uiso 0.0047(15) 4 1 d . . .
B10 B 0.0540(7) 0.0586(7) 0.5 Uiso 0.0061(15) 4 1 d . . .
B11 B 0.0167(7) 0.2107(7) 0.5 Uiso 0.0040(14) 4 1 d . . .
B12 B 0.3391(7) 0.1385(7) 0.5 Uiso 0.0043(14) 4 1 d . . .
B13 B 0.2195(7) 0.1448(7) 0.5 Uiso 0.0085(16) 4 1 d . . .
B14 B 0.1799(7) 0.2921(8) 0.5 Uiso 0.0102(17) 4 1 d . . .

loop_
_atom_site_aniso_label
_atom_site_aniso_type_symbol
_atom_site_aniso_U_11
_atom_site_aniso_U_22
_atom_site_aniso_U_33
_atom_site_aniso_U_12
_atom_site_aniso_U_13
_atom_site_aniso_U_23
Fe1 Fe 0.0069(10) 0.0040(4) 0.0093(5) 0.0007(4) 0 0
Fe2 Fe 0.0065(10) 0.0058(4) 0.0063(5) 0.0003(4) 0 0
Fe3 Fe 0.0074(10) 0.0056(4) 0.0055(5) 0.0003(4) 0 0
Fe4 Fe 0.0074(9) 0.0052(4) 0.0055(5) 0.0004(5) 0 0

loop_
_atom_type_symbol
_atom_type_scat_dispersion_real
_atom_type_scat_dispersion_imag
_atom_type_scat_source
B -0.0003 0.0002 'International Tables Vol C tables 4.2.6.8 and 6.1.1.1'
Fe 0.1991 0.3104 'International Tables Vol C tables 4.2.6.8 and 6.1.1.1'

loop_
_geom_angle_atom_site_label_1
_geom_angle_atom_site_label_2
_geom_angle_atom_site_label_3
_geom_angle_site_symmetry_1
_geom_angle_site_symmetry_2
_geom_angle_site_symmetry_3
_geom_angle
Fe1 Fe1 Fe1 1_554 . 1_556 180.0(5)
Fe1 Fe1 B1 1_554 . 3_555 50.48(17)
Fe1 Fe1 B1 1_554 . 3_556 129.52(18)
Fe1 Fe1 B3 1_554 . . 47.9(2)
Fe1 Fe1 B3 1_554 . 1_556 132.1(2)
Fe1 Fe1 B4 1_554 . . 49.58(17)
Fe1 Fe1 B4 1_554 . 1_556 130.42(18)
Fe1 Fe1 B6 1_554 . 3_555 47.2(2)
Fe1 Fe1 B6 1_554 . 3_556 132.8(2)
Fe1 Fe1 B7 1_554 . . 90.00(3)
Fe1 Fe1 B12 1_554 . 3_556 90.00(3)
Fe1 Fe1 B13 1_554 . 3_556 90.00(3)
Fe1 Fe1 B14 1_554 . . 90.00(3)
Fe1 Fe1 B1 1_556 . 3_555 129.52(18)
Fe1 Fe1 B1 1_556 . 3_556 50.48(17)
Fe1 Fe1 B3 1_556 . . 132.1(2)
Fe1 Fe1 B3 1_556 . 1_556 47.9(2)
Fe1 Fe1 B4 1_556 . . 130.42(18)
Fe1 Fe1 B4 1_556 . 1_556 49.58(17)
Fe1 Fe1 B6 1_556 . 3_555 132.8(2)
Fe1 Fe1 B6 1_556 . 3_556 47.2(2)
Fe1 Fe1 B7 1_556 . . 90.00(3)
Fe1 Fe1 B12 1_556 . 3_556 90.00(3)
Fe1 Fe1 B13 1_556 . 3_556 90.00(3)
Fe1 Fe1 B14 1_556 . . 90.00(3)
B1 Fe1 B1 3_555 . 3_556 79.0(2)
B1 Fe1 B3 3_555 . . 98.4(3)
B1 Fe1 B3 3_555 . 1_556 177.4(2)
B1 Fe1 B4 3_555 . . 50.0(3)
B1 Fe1 B4 3_555 . 1_556 100.5(3)
B1 Fe1 B6 3_555 . 3_555 79.7(4)
B1 Fe1 B6 3_555 . 3_556 133.3(3)
B1 Fe1 B7 3_555 . . 132.7(2)
B1 Fe1 B12 3_555 . 3_556 48.1(2)
B1 Fe1 B13 3_555 . 3_556 87.4(3)
B1 Fe1 B14 3_555 . . 98.5(3)
B1 Fe1 B3 3_556 . . 177.4(2)
B1 Fe1 B3 3_556 . 1_556 98.4(3)
B1 Fe1 B4 3_556 . . 100.5(3)
B1 Fe1 B4 3_556 . 1_556 50.0(3)
B1 Fe1 B6 3_556 . 3_555 133.3(3)
B1 Fe1 B6 3_556 . 3_556 79.7(4)
B1 Fe1 B7 3_556 . . 132.7(2)
B1 Fe1 B12 3_556 . 3_556 48.1(2)
B1 Fe1 B13 3_556 . 3_556 87.4(3)
B1 Fe1 B14 3_556 . . 98.5(3)
B3 Fe1 B3 . . 1_556 84.2(3)
B3 Fe1 B4 . . . 77.9(3)
B3 Fe1 B4 . . 1_556 131.3(3)
B3 Fe1 B6 . . 3_555 45.3(3)
B3 Fe1 B6 . . 3_556 102.0(4)
B3 Fe1 B7 . . . 49.5(2)
B3 Fe1 B12 . . 3_556 129.7(2)
B3 Fe1 B13 . . 3_556 92.2(3)
B3 Fe1 B14 . . . 82.2(3)
B3 Fe1 B4 1_556 . . 131.3(3)
B3 Fe1 B4 1_556 . 1_556 77.9(3)
B3 Fe1 B6 1_556 . 3_555 102.0(4)
B3 Fe1 B6 1_556 . 3_556 45.3(3)
B3 Fe1 B7 1_556 . . 49.5(2)
B3 Fe1 B12 1_556 . 3_556 129.7(2)
B3 Fe1 B13 1_556 . 3_556 92.2(3)
B3 Fe1 B14 1_556 . . 82.2(3)
B4 Fe1 B4 . . 1_556 80.8(2)
B4 Fe1 B6 . . 3_555 96.7(3)
B4 Fe1 B6 . . 3_556 176.5(3)
B4 Fe1 B7 . . . 85.9(3)
B4 Fe1 B12 . . 3_556 95.4(3)
B4 Fe1 B13 . . 3_556 133.0(2)
B4 Fe1 B14 . . . 50.9(2)
B4 Fe1 B6 1_556 . 3_555 176.5(3)
B4 Fe1 B6 1_556 . 3_556 96.7(3)
B4 Fe1 B7 1_556 . . 85.9(3)
B4 Fe1 B12 1_556 . 3_556 95.4(3)
B4 Fe1 B13 1_556 . 3_556 133.0(2)
B4 Fe1 B14 1_556 . . 50.9(2)
B6 Fe1 B6 3_555 . 3_556 85.6(3)
B6 Fe1 B7 3_555 . . 91.4(3)
B6 Fe1 B12 3_555 . 3_556 87.4(3)
B6 Fe1 B13 3_555 . 3_556 50.5(2)
B6 Fe1 B14 3_555 . . 125.6(3)
B6 Fe1 B7 3_556 . . 91.4(3)
B6 Fe1 B12 3_556 . 3_556 87.4(3)
B6 Fe1 B13 3_556 . 3_556 50.5(2)
B6 Fe1 B14 3_556 . . 125.6(3)
B7 Fe1 B12 . . 3_556 178.3(4)
B7 Fe1 B13 . . 3_556 121.9(4)
B7 Fe1 B14 . . . 50.5(4)
B12 Fe1 B13 3_556 . 3_556 56.5(4)
B12 Fe1 B14 3_556 . . 131.1(5)
B13 Fe1 B14 3_556 . . 172.4(5)
Fe2 Fe2 Fe2 1_554 . 1_556 180.0(5)
Fe2 Fe2 B4 1_554 . . 90.00(3)
Fe2 Fe2 B6 1_554 . . 90.00(4)
Fe2 Fe2 B8 1_554 . . 90.00(4)
Fe2 Fe2 B9 1_554 . 3_545 90.00(3)
Fe2 Fe2 B10 1_554 . 1_554 50.00(16)
Fe2 Fe2 B10 1_554 . . 130.00(17)
Fe2 Fe2 B11 1_554 . 1_554 51.23(18)
Fe2 Fe2 B11 1_554 . . 128.77(19)
Fe2 Fe2 B13 1_554 . 1_554 49.7(2)
Fe2 Fe2 B13 1_554 . . 130.3(2)
Fe2 Fe2 B14 1_554 . 1_554 47.56(19)
Fe2 Fe2 B14 1_554 . . 132.44(19)
Fe2 Fe2 B4 1_556 . . 90.00(3)
Fe2 Fe2 B6 1_556 . . 90.00(4)
Fe2 Fe2 B8 1_556 . . 90.00(4)
Fe2 Fe2 B9 1_556 . 3_545 90.00(3)
Fe2 Fe2 B10 1_556 . 1_554 130.00(17)
Fe2 Fe2 B10 1_556 . . 50.00(16)
Fe2 Fe2 B11 1_556 . 1_554 128.77(19)
Fe2 Fe2 B11 1_556 . . 51.23(18)
Fe2 Fe2 B13 1_556 . 1_554 130.3(2)
Fe2 Fe2 B13 1_556 . . 49.7(2)
Fe2 Fe2 B14 1_556 . 1_554 132.44(19)
Fe2 Fe2 B14 1_556 . . 47.56(19)
B4 Fe2 B6 . . . 128.5(4)
B4 Fe2 B8 . . . 56.0(4)
B4 Fe2 B9 . . 3_545 179.9(4)
B4 Fe2 B10 . . 1_554 130.1(2)
B4 Fe2 B10 . . . 130.1(2)
B4 Fe2 B11 . . 1_554 87.9(3)
B4 Fe2 B11 . . . 87.9(3)
B4 Fe2 B13 . . 1_554 93.0(3)
B4 Fe2 B13 . . . 93.0(3)
B4 Fe2 B14 . . 1_554 50.6(2)
B4 Fe2 B14 . . . 50.6(2)
B6 Fe2 B8 . . . 175.5(4)
B6 Fe2 B9 . . 3_545 51.4(4)
B6 Fe2 B10 . . 1_554 85.6(3)
B6 Fe2 B10 . . . 85.6(3)
B6 Fe2 B11 . . 1_554 129.2(2)
B6 Fe2 B11 . . . 129.2(2)
B6 Fe2 B13 . . 1_554 51.1(3)
B6 Fe2 B13 . . . 51.1(3)
B6 Fe2 B14 . . 1_554 95.8(4)
B6 Fe2 B14 . . . 95.8(4)
B8 Fe2 B9 . . 3_545 124.1(4)
B8 Fe2 B10 . . 1_554 91.0(3)
B8 Fe2 B10 . . . 91.0(3)
B8 Fe2 B11 . . 1_554 48.3(2)
B8 Fe2 B11 . . . 48.3(2)
B8 Fe2 B13 . . 1_554 131.3(2)
B8 Fe2 B13 . . . 131.3(2)
B8 Fe2 B14 . . 1_554 87.5(4)
B8 Fe2 B14 . . . 87.5(4)
B9 Fe2 B10 3_545 . 1_554 49.9(2)
B9 Fe2 B10 3_545 . . 49.9(2)
B9 Fe2 B11 3_545 . 1_554 92.2(3)
B9 Fe2 B11 3_545 . . 92.2(3)
B9 Fe2 B13 3_545 . 1_554 86.9(3)
B9 Fe2 B13 3_545 . . 86.9(3)
B9 Fe2 B14 3_545 . 1_554 129.3(2)
B9 Fe2 B14 3_545 . . 129.3(2)
B10 Fe2 B10 1_554 . . 80.0(2)
B10 Fe2 B11 1_554 . 1_554 45.4(3)
B10 Fe2 B11 1_554 . . 95.9(3)
B10 Fe2 B13 1_554 . 1_554 82.3(3)
B10 Fe2 B13 1_554 . . 134.2(3)
B10 Fe2 B14 1_554 . 1_554 97.5(2)
B10 Fe2 B14 1_554 . . 177.1(4)
B10 Fe2 B11 . . 1_554 95.9(3)
B10 Fe2 B11 . . . 45.4(3)
B10 Fe2 B13 . . 1_554 134.2(3)
B10 Fe2 B13 . . . 82.3(3)
B10 Fe2 B14 . . 1_554 177.1(4)
B10 Fe2 B14 . . . 97.5(2)
B11 Fe2 B11 1_554 . . 77.5(3)
B11 Fe2 B13 1_554 . 1_554 101.0(3)
B11 Fe2 B13 1_554 . . 178.2(3)
B11 Fe2 B14 1_554 . 1_554 81.2(3)
B11 Fe2 B14 1_554 . . 133.8(3)
B11 Fe2 B13 . . 1_554 178.2(3)
B11 Fe2 B13 . . . 101.0(3)
B11 Fe2 B14 . . 1_554 133.8(3)
B11 Fe2 B14 . . . 81.2(3)
B13 Fe2 B13 1_554 . . 80.5(3)
B13 Fe2 B14 1_554 . 1_554 46.4(3)
B13 Fe2 B14 1_554 . . 100.5(4)
B13 Fe2 B14 . . 1_554 100.5(4)
B13 Fe2 B14 . . . 46.4(3)
B14 Fe2 B14 1_554 . . 84.9(3)
Fe3 Fe3 Fe3 1_554 . 1_556 180.0(5)
Fe3 Fe3 Fe3 1_554 . 2_655 90.00(3)
Fe3 Fe3 Fe4 1_554 . . 56.08(3)
Fe3 Fe3 Fe4 1_554 . 1_556 123.92(5)
Fe3 Fe3 B1 1_554 . . 50.33(18)
Fe3 Fe3 B1 1_554 . 1_556 129.67(19)
Fe3 Fe3 B2 1_554 . 3_545 47.47(14)
Fe3 Fe3 B2 1_554 . 3_546 132.53(15)
Fe3 Fe3 B2 1_554 . 4_555 47.6(2)
Fe3 Fe3 B2 1_554 . 4_556 132.4(2)
Fe3 Fe3 B8 1_554 . 4_555 46.4(2)
Fe3 Fe3 B8 1_554 . 4_556 133.6(2)
Fe3 Fe3 B11 1_554 . 4_556 90.00(3)
Fe3 Fe3 B12 1_554 . . 90.00(4)
Fe3 Fe3 Fe3 1_556 . 2_655 90.00(3)
Fe3 Fe3 Fe4 1_556 . . 123.92(5)
Fe3 Fe3 Fe4 1_556 . 1_556 56.08(3)
Fe3 Fe3 B1 1_556 . . 129.67(19)
Fe3 Fe3 B1 1_556 . 1_556 50.33(18)
Fe3 Fe3 B2 1_556 . 3_545 132.53(15)
Fe3 Fe3 B2 1_556 . 3_546 47.47(14)
Fe3 Fe3 B2 1_556 . 4_555 132.4(2)
Fe3 Fe3 B2 1_556 . 4_556 47.6(2)
Fe3 Fe3 B8 1_556 . 4_555 133.6(2)
Fe3 Fe3 B8 1_556 . 4_556 46.4(2)
Fe3 Fe3 B11 1_556 . 4_556 90.00(3)
Fe3 Fe3 B12 1_556 . . 90.00(4)
Fe3 Fe3 Fe4 2_655 . . 145.19(2)
Fe3 Fe3 Fe4 2_655 . 1_556 145.19(2)
Fe3 Fe3 B1 2_655 . . 96.1(2)
Fe3 Fe3 B1 2_655 . 1_556 96.1(2)
Fe3 Fe3 B2 2_655 . 3_545 53.1(2)
Fe3 Fe3 B2 2_655 . 3_546 53.1(2)
Fe3 Fe3 B2 2_655 . 4_555 52.84(18)
Fe3 Fe3 B2 2_655 . 4_556 52.84(18)
Fe3 Fe3 B8 2_655 . 4_555 98.8(3)
Fe3 Fe3 B8 2_655 . 4_556 98.8(3)
Fe3 Fe3 B11 2_655 . 4_556 128.3(3)
Fe3 Fe3 B12 2_655 . . 127.2(2)
Fe4 Fe3 Fe4 . . 1_556 67.84(4)
Fe4 Fe3 B1 . . . 57.67(19)
Fe4 Fe3 B1 . . 1_556 100.2(2)
Fe4 Fe3 B2 . . 3_545 93.7(2)
Fe4 Fe3 B2 . . 3_546 145.0(3)
Fe4 Fe3 B2 . . 4_555 99.85(18)
Fe4 Fe3 B2 . . 4_556 157.4(2)
Fe4 Fe3 B8 . . 4_555 64.9(3)
Fe4 Fe3 B8 . . 4_556 110.2(2)
Fe4 Fe3 B11 . . 4_556 65.5(2)
Fe4 Fe3 B12 . . . 53.68(15)
Fe4 Fe3 B1 1_556 . . 100.2(2)
Fe4 Fe3 B1 1_556 . 1_556 57.67(19)
Fe4 Fe3 B2 1_556 . 3_545 145.0(3)
Fe4 Fe3 B2 1_556 . 3_546 93.7(2)
Fe4 Fe3 B2 1_556 . 4_555 157.4(2)
Fe4 Fe3 B2 1_556 . 4_556 99.85(18)
Fe4 Fe3 B8 1_556 . 4_555 110.2(2)
Fe4 Fe3 B8 1_556 . 4_556 64.9(3)
Fe4 Fe3 B11 1_556 . 4_556 65.5(2)
Fe4 Fe3 B12 1_556 . . 53.68(15)
B1 Fe3 B1 . . 1_556 79.3(3)
B1 Fe3 B2 . . 3_545 46.1(4)
B1 Fe3 B2 . . 3_546 99.8(3)
B1 Fe3 B2 . . 4_555 87.6(3)
B1 Fe3 B2 . . 4_556 144.9(3)
B1 Fe3 B8 . . 4_555 94.8(3)
B1 Fe3 B8 . . 4_556 164.6(4)
B1 Fe3 B11 . . 4_556 122.2(3)
B1 Fe3 B12 . . . 47.8(2)
B1 Fe3 B2 1_556 . 3_545 99.8(3)
B1 Fe3 B2 1_556 . 3_546 46.1(4)
B1 Fe3 B2 1_556 . 4_555 144.9(3)
B1 Fe3 B2 1_556 . 4_556 87.6(3)
B1 Fe3 B8 1_556 . 4_555 164.6(4)
B1 Fe3 B8 1_556 . 4_556 94.8(3)
B1 Fe3 B11 1_556 . 4_556 122.2(3)
B1 Fe3 B12 1_556 . . 47.8(2)
B2 Fe3 B2 3_545 . 3_546 85.1(2)
B2 Fe3 B2 3_545 . 4_555 50.5(4)
B2 Fe3 B2 3_545 . 4_556 105.9(3)
B2 Fe3 B8 3_545 . 4_555 85.9(3)
B2 Fe3 B8 3_545 . 4_556 149.3(4)
B2 Fe3 B11 3_545 . 4_556 135.0(2)
B2 Fe3 B12 3_545 . . 91.3(3)
B2 Fe3 B2 3_546 . 4_555 105.9(3)
B2 Fe3 B2 3_546 . 4_556 50.5(4)
B2 Fe3 B8 3_546 . 4_555 149.3(4)
B2 Fe3 B8 3_546 . 4_556 85.9(3)
B2 Fe3 B11 3_546 . 4_556 135.0(2)
B2 Fe3 B12 3_546 . . 91.3(3)
B2 Fe3 B2 4_555 . 4_556 84.7(3)
B2 Fe3 B8 4_555 . 4_555 47.6(3)
B2 Fe3 B8 4_555 . 4_556 104.8(4)
B2 Fe3 B11 4_555 . 4_556 92.3(3)
B2 Fe3 B12 4_555 . . 134.8(2)
B2 Fe3 B8 4_556 . 4_555 104.8(4)
B2 Fe3 B8 4_556 . 4_556 47.6(3)
B2 Fe3 B11 4_556 . 4_556 92.3(3)
B2 Fe3 B12 4_556 . . 134.8(2)
B8 Fe3 B8 4_555 . 4_556 87.2(3)
B8 Fe3 B11 4_555 . 4_556 49.5(2)
B8 Fe3 B12 4_555 . . 118.1(3)
B8 Fe3 B11 4_556 . 4_556 49.5(2)
B8 Fe3 B12 4_556 . . 118.1(3)
B11 Fe3 B12 4_556 . . 104.5(4)
Fe3 Fe4 Fe3 1_554 . . 67.84(4)
Fe3 Fe4 Fe4 1_554 . 1_554 56.08(3)
Fe3 Fe4 Fe4 1_554 . 1_556 123.92(5)
Fe3 Fe4 B1 1_554 . . 54.2(2)
Fe3 Fe4 B3 1_554 . . 144.40(9)
Fe3 Fe4 B5 1_554 . 1_554 83.6(2)
Fe3 Fe4 B5 1_554 . . 126.8(3)
Fe3 Fe4 B7 1_554 . 1_554 94.49(19)
Fe3 Fe4 B7 1_554 . . 142.6(2)
Fe3 Fe4 B9 1_554 . . 129.8(2)
Fe3 Fe4 B12 1_554 . 1_554 52.8(3)
Fe3 Fe4 B12 1_554 . . 97.9(2)
Fe3 Fe4 Fe4 . . 1_554 123.92(5)
Fe3 Fe4 Fe4 . . 1_556 56.08(3)
Fe3 Fe4 B1 . . . 54.2(2)
Fe3 Fe4 B3 . . . 144.40(9)
Fe3 Fe4 B5 . . 1_554 126.8(3)
Fe3 Fe4 B5 . . . 83.6(2)
Fe3 Fe4 B7 . . 1_554 142.6(2)
Fe3 Fe4 B7 . . . 94.49(19)
Fe3 Fe4 B9 . . . 129.8(2)
Fe3 Fe4 B12 . . 1_554 97.9(2)
Fe3 Fe4 B12 . . . 52.8(3)
Fe4 Fe4 Fe4 1_554 . 1_556 180.0(5)
Fe4 Fe4 B1 1_554 . . 90.00(3)
Fe4 Fe4 B3 1_554 . . 90.00(4)
Fe4 Fe4 B5 1_554 . 1_554 50.45(15)
Fe4 Fe4 B5 1_554 . . 129.55(15)
Fe4 Fe4 B7 1_554 . 1_554 50.1(2)
Fe4 Fe4 B7 1_554 . . 129.9(2)
Fe4 Fe4 B9 1_554 . . 90.00(3)
Fe4 Fe4 B12 1_554 . 1_554 48.39(15)
Fe4 Fe4 B12 1_554 . . 131.61(16)
Fe4 Fe4 B1 1_556 . . 90.00(3)
Fe4 Fe4 B3 1_556 . . 90.00(4)
Fe4 Fe4 B5 1_556 . 1_554 129.55(15)
Fe4 Fe4 B5 1_556 . . 50.45(15)
Fe4 Fe4 B7 1_556 . 1_554 129.9(2)
Fe4 Fe4 B7 1_556 . . 50.1(2)
Fe4 Fe4 B9 1_556 . . 90.00(3)
Fe4 Fe4 B12 1_556 . 1_554 131.61(16)
Fe4 Fe4 B12 1_556 . . 48.39(15)
B1 Fe4 B3 . . . 123.3(4)
B1 Fe4 B5 . . 1_554 135.47(19)
B1 Fe4 B5 . . . 135.47(19)
B1 Fe4 B7 . . 1_554 88.6(3)
B1 Fe4 B7 . . . 88.6(3)
B1 Fe4 B9 . . . 174.3(4)
B1 Fe4 B12 . . 1_554 46.39(19)
B1 Fe4 B12 . . . 46.39(19)
B3 Fe4 B5 . . 1_554 81.6(3)
B3 Fe4 B5 . . . 81.6(3)
B3 Fe4 B7 . . 1_554 51.2(3)
B3 Fe4 B7 . . . 51.2(3)
B3 Fe4 B9 . . . 51.1(4)
B3 Fe4 B12 . . 1_554 97.9(3)
B3 Fe4 B12 . . . 97.9(3)
B5 Fe4 B5 1_554 . . 79.1(2)
B5 Fe4 B7 1_554 . 1_554 80.5(3)
B5 Fe4 B7 1_554 . . 130.7(3)
B5 Fe4 B9 1_554 . . 47.1(2)
B5 Fe4 B12 1_554 . 1_554 98.8(2)
B5 Fe4 B12 1_554 . . 177.9(2)
B5 Fe4 B7 . . 1_554 130.7(3)
B5 Fe4 B7 . . . 80.5(3)
B5 Fe4 B9 . . . 47.1(2)
B5 Fe4 B12 . . 1_554 177.9(2)
B5 Fe4 B12 . . . 98.8(2)
B7 Fe4 B7 1_554 . . 79.9(3)
B7 Fe4 B9 1_554 . . 87.1(3)
B7 Fe4 B12 1_554 . 1_554 48.3(3)
B7 Fe4 B12 1_554 . . 100.8(3)
B7 Fe4 B9 . . . 87.1(3)
B7 Fe4 B12 . . 1_554 100.8(3)
B7 Fe4 B12 . . . 48.3(3)
B9 Fe4 B12 . . 1_554 131.1(2)
B9 Fe4 B12 . . . 131.1(2)
B12 Fe4 B12 1_554 . . 83.2(2)
Fe1 B1 Fe1 3_545 . 3_546 79.0(3)
Fe1 B1 Fe3 3_545 . 1_554 100.14(5)
Fe1 B1 Fe3 3_545 . . 171.3(4)
Fe1 B1 Fe4 3_545 . . 119.9(3)
Fe1 B1 B2 3_545 . 3_545 108.8(4)
Fe1 B1 B4 3_545 . 3_545 63.8(3)
Fe1 B1 B12 3_545 . 1_554 61.3(3)
Fe1 B1 B12 3_545 . . 123.0(7)
Fe1 B1 Fe3 3_546 . 1_554 171.3(4)
Fe1 B1 Fe3 3_546 . . 100.14(5)
Fe1 B1 Fe4 3_546 . . 119.9(3)
Fe1 B1 B2 3_546 . 3_545 108.8(4)
Fe1 B1 B4 3_546 . 3_545 63.8(3)
Fe1 B1 B12 3_546 . 1_554 123.0(7)
Fe1 B1 B12 3_546 . . 61.3(3)
Fe3 B1 Fe3 1_554 . . 79.3(4)
Fe3 B1 Fe4 1_554 . . 68.1(2)
Fe3 B1 B2 1_554 . 3_545 63.1(4)
Fe3 B1 B4 1_554 . 3_545 107.9(4)
Fe3 B1 B12 1_554 . 1_554 62.8(4)
Fe3 B1 B12 1_554 . . 124.9(5)
Fe3 B1 Fe4 . . . 68.1(2)
Fe3 B1 B2 . . 3_545 63.1(4)
Fe3 B1 B4 . . 3_545 107.9(4)
Fe3 B1 B12 . . 1_554 124.9(5)
Fe3 B1 B12 . . . 62.8(4)
Fe4 B1 B2 . . 3_545 115.1(6)
Fe4 B1 B4 . . 3_545 174.6(7)
Fe4 B1 B12 . . 1_554 61.5(3)
Fe4 B1 B12 . . . 61.5(3)
B2 B1 B4 3_545 . 3_545 59.5(5)
B2 B1 B12 3_545 . 1_554 121.3(5)
B2 B1 B12 3_545 . . 121.3(5)
B4 B1 B12 3_545 . 1_554 120.6(4)
B4 B1 B12 3_545 . . 120.6(4)
B12 B1 B12 1_554 . . 107.4(5)
Fe3 B2 Fe3 3_555 . 3_556 85.1(3)
Fe3 B2 Fe3 3_555 . 4_455 74.07(19)
Fe3 B2 Fe3 3_555 . 4_456 129.5(5)
Fe3 B2 B1 3_555 . 3_555 70.8(3)
Fe3 B2 B2 3_555 . 2_565 65.0(3)
Fe3 B2 B4 3_555 . . 117.4(5)
Fe3 B2 B8 3_555 . . 135.1(3)
Fe3 B2 Fe3 3_556 . 4_455 129.5(5)
Fe3 B2 Fe3 3_556 . 4_456 74.07(19)
Fe3 B2 B1 3_556 . 3_555 70.8(3)
Fe3 B2 B2 3_556 . 2_565 65.0(3)
Fe3 B2 B4 3_556 . . 117.4(5)
Fe3 B2 B8 3_556 . . 135.1(3)
Fe3 B2 Fe3 4_455 . 4_456 84.7(4)
Fe3 B2 B1 4_455 . 3_555 137.16(18)
Fe3 B2 B2 4_455 . 2_565 64.6(4)
Fe3 B2 B4 4_455 . . 113.1(3)
Fe3 B2 B8 4_455 . . 64.7(4)
Fe3 B2 B1 4_456 . 3_555 137.16(18)
Fe3 B2 B2 4_456 . 2_565 64.6(4)
Fe3 B2 B4 4_456 . . 113.1(3)
Fe3 B2 B8 4_456 . . 64.7(4)
B1 B2 B2 3_555 . 2_565 118.4(6)
B1 B2 B4 3_555 . . 65.1(6)
B1 B2 B8 3_555 . . 132.4(8)
B2 B2 B4 2_565 . . 176.5(7)
B2 B2 B8 2_565 . . 109.1(8)
B4 B2 B8 . . . 67.4(6)
Fe1 B3 Fe1 1_554 . . 84.2(4)
Fe1 B3 Fe4 1_554 . . 136.58(17)
Fe1 B3 B6 1_554 . 3_555 66.4(4)
Fe1 B3 B7 1_554 . 1_554 68.2(4)
Fe1 B3 B7 1_554 . . 132.5(7)
Fe1 B3 B9 1_554 . . 111.8(3)
Fe1 B3 Fe4 . . . 136.58(17)
Fe1 B3 B6 . . 3_555 66.4(4)
Fe1 B3 B7 . . 1_554 132.5(7)
Fe1 B3 B7 . . . 68.2(4)
Fe1 B3 B9 . . . 111.8(3)
Fe4 B3 B6 . . 3_555 134.4(8)
Fe4 B3 B7 . . 1_554 71.3(4)
Fe4 B3 B7 . . . 71.3(4)
Fe4 B3 B9 . . . 71.8(5)
B6 B3 B7 3_555 . 1_554 127.5(3)
B6 B3 B7 3_555 . . 127.5(3)
B6 B3 B9 3_555 . . 62.6(6)
B7 B3 B7 1_554 . . 102.5(5)
B7 B3 B9 1_554 . . 114.2(6)
B7 B3 B9 . . . 114.2(6)
Fe1 B4 Fe1 1_554 . . 80.8(3)
Fe1 B4 Fe2 1_554 . . 122.1(3)
Fe1 B4 B1 1_554 . 3_555 66.1(3)
Fe1 B4 B2 1_554 . . 107.5(3)
Fe1 B4 B14 1_554 . 1_554 58.5(4)
Fe1 B4 B14 1_554 . . 120.0(7)
Fe1 B4 Fe2 . . . 122.1(3)
Fe1 B4 B1 . . 3_555 66.1(3)
Fe1 B4 B2 . . . 107.5(3)
Fe1 B4 B14 . . 1_554 120.0(7)
Fe1 B4 B14 . . . 58.5(4)
Fe2 B4 B1 . . 3_555 167.8(7)
Fe2 B4 B2 . . . 112.4(6)
Fe2 B4 B14 . . 1_554 64.5(3)
Fe2 B4 B14 . . . 64.5(3)
B1 B4 B2 3_555 . . 55.4(5)
B1 B4 B14 3_555 . 1_554 120.9(4)
B1 B4 B14 3_555 . . 120.9(4)
B2 B4 B14 . . 1_554 124.8(5)
B2 B4 B14 . . . 124.8(5)
B14 B4 B14 1_554 . . 104.1(6)
Fe4 B5 Fe4 . . 1_556 79.1(3)
Fe4 B5 B9 . . . 66.4(3)
Fe4 B5 B9 . . 1_556 127.9(7)
Fe4 B5 B10 . . 3_556 131.7(4)
Fe4 B5 B10 . . 4_556 122.1(4)
Fe4 B5 B11 . . 4_556 79.4(3)
Fe4 B5 B9 1_556 . . 127.9(7)
Fe4 B5 B9 1_556 . 1_556 66.4(3)
Fe4 B5 B10 1_556 . 3_556 131.7(4)
Fe4 B5 B10 1_556 . 4_556 122.1(4)
Fe4 B5 B11 1_556 . 4_556 79.4(3)
B9 B5 B9 . . 1_556 105.6(6)
B9 B5 B10 . . 3_556 65.4(4)
B9 B5 B10 . . 4_556 109.3(5)
B9 B5 B11 . . 4_556 127.2(3)
B9 B5 B10 1_556 . 3_556 65.4(4)
B9 B5 B10 1_556 . 4_556 109.3(5)
B9 B5 B11 1_556 . 4_556 127.2(3)
B10 B5 B10 3_556 . 4_556 76.7(6)
B10 B5 B11 3_556 . 4_556 134.1(9)
B10 B5 B11 4_556 . 4_556 57.4(5)
Fe1 B6 Fe1 3_545 . 3_546 85.6(4)
Fe1 B6 Fe2 3_545 . . 135.23(19)
Fe1 B6 B3 3_545 . 3_545 68.2(4)
Fe1 B6 B9 3_545 . 3_545 114.2(4)
Fe1 B6 B13 3_545 . 1_554 65.9(4)
Fe1 B6 B13 3_545 . . 131.5(7)
Fe1 B6 Fe2 3_546 . . 135.23(19)
Fe1 B6 B3 3_546 . 3_545 68.2(4)
Fe1 B6 B9 3_546 . 3_545 114.2(4)
Fe1 B6 B13 3_546 . 1_554 131.5(7)
Fe1 B6 B13 3_546 . . 65.9(4)
Fe2 B6 B3 . . 3_545 135.0(8)
Fe2 B6 B9 . . 3_545 70.7(5)
Fe2 B6 B13 . . 1_554 71.5(4)
Fe2 B6 B13 . . . 71.5(4)
B3 B6 B9 3_545 . 3_545 64.3(6)
B3 B6 B13 3_545 . 1_554 126.7(3)
B3 B6 B13 3_545 . . 126.7(3)
B9 B6 B13 3_545 . 1_554 113.2(6)
B9 B6 B13 3_545 . . 113.2(6)
B13 B6 B13 1_554 . . 104.0(5)
Fe1 B7 Fe4 . . . 117.9(3)
Fe1 B7 Fe4 . . 1_556 117.9(3)
Fe1 B7 B3 . . . 62.3(4)
Fe1 B7 B3 . . 1_556 62.3(4)
Fe1 B7 B12 . . . 177.7(7)
Fe1 B7 B14 . . . 57.7(4)
Fe4 B7 Fe4 . . 1_556 79.9(4)
Fe4 B7 B3 . . . 57.6(4)
Fe4 B7 B3 . . 1_556 117.7(7)
Fe4 B7 B12 . . . 63.7(4)
Fe4 B7 B14 . . . 139.8(2)
Fe4 B7 B3 1_556 . . 117.7(7)
Fe4 B7 B3 1_556 . 1_556 57.6(4)
Fe4 B7 B12 1_556 . . 63.7(4)
Fe4 B7 B14 1_556 . . 139.8(2)
B3 B7 B3 . . 1_556 102.5(5)
B3 B7 B12 . . . 118.8(5)
B3 B7 B14 . . . 96.0(6)
B3 B7 B12 1_556 . . 118.8(5)
B3 B7 B14 1_556 . . 96.0(6)
B12 B7 B14 . . . 120.0(7)
Fe2 B8 Fe3 . . 4_455 136.34(18)
Fe2 B8 Fe3 . . 4_456 136.34(18)
Fe2 B8 B2 . . . 124.2(8)
Fe2 B8 B11 . . 1_554 74.6(4)
Fe2 B8 B11 . . . 74.6(4)
Fe3 B8 Fe3 4_455 . 4_456 87.2(4)
Fe3 B8 B2 4_455 . . 67.7(4)
Fe3 B8 B11 4_455 . 1_554 67.5(3)
Fe3 B8 B11 4_455 . . 137.1(7)
Fe3 B8 B2 4_456 . . 67.7(4)
Fe3 B8 B11 4_456 . 1_554 137.1(7)
Fe3 B8 B11 4_456 . . 67.5(3)
B2 B8 B11 . . 1_554 125.6(3)
B2 B8 B11 . . . 125.6(3)
B11 B8 B11 1_554 . . 108.0(5)
Fe2 B9 Fe4 3_555 . . 168.2(6)
Fe2 B9 B3 3_555 . . 111.0(6)
Fe2 B9 B5 3_555 . 1_554 118.9(3)
Fe2 B9 B5 3_555 . . 118.9(3)
Fe2 B9 B6 3_555 . 3_555 57.9(4)
Fe2 B9 B10 3_555 . 3_555 66.0(3)
Fe2 B9 B10 3_555 . 3_556 66.0(3)
Fe4 B9 B3 . . . 57.2(3)
Fe4 B9 B5 . . 1_554 66.5(3)
Fe4 B9 B5 . . . 66.5(3)
Fe4 B9 B6 . . 3_555 110.3(6)
Fe4 B9 B10 . . 3_555 120.0(3)
Fe4 B9 B10 . . 3_556 120.0(3)
B3 B9 B5 . . 1_554 99.5(5)
B3 B9 B5 . . . 99.5(5)
B3 B9 B6 . . 3_555 53.1(5)
B3 B9 B10 . . 3_555 127.5(4)
B3 B9 B10 . . 3_556 127.5(4)
B5 B9 B5 1_554 . . 105.6(6)
B5 B9 B6 1_554 . 3_555 124.3(5)
B5 B9 B10 1_554 . 3_555 53.5(4)
B5 B9 B10 1_554 . 3_556 128.9(8)
B5 B9 B6 . . 3_555 124.3(5)
B5 B9 B10 . . 3_555 128.9(8)
B5 B9 B10 . . 3_556 53.5(4)
B6 B9 B10 3_555 . 3_555 101.8(5)
B6 B9 B10 3_555 . 3_556 101.8(5)
B10 B9 B10 3_555 . 3_556 100.2(5)
Fe2 B10 Fe2 . . 1_556 80.0(3)
Fe2 B10 B5 . . 3_546 124.5(5)
Fe2 B10 B5 . . 4_456 111.9(4)
Fe2 B10 B9 . . 3_545 64.1(3)
Fe2 B10 B9 . . 3_546 123.3(7)
Fe2 B10 B11 . . . 69.1(3)
Fe2 B10 B5 1_556 . 3_546 124.5(5)
Fe2 B10 B5 1_556 . 4_456 111.9(4)
Fe2 B10 B9 1_556 . 3_545 123.3(7)
Fe2 B10 B9 1_556 . 3_546 64.1(3)
Fe2 B10 B11 1_556 . . 69.1(3)
B5 B10 B5 3_546 . 4_456 103.3(7)
B5 B10 B9 3_546 . 3_545 61.1(4)
B5 B10 B9 3_546 . 3_546 61.1(4)
B5 B10 B11 3_546 . . 160.2(9)
B5 B10 B9 4_456 . 3_545 121.4(5)
B5 B10 B9 4_456 . 3_546 121.4(5)
B5 B10 B11 4_456 . . 56.9(5)
B9 B10 B9 3_545 . 3_546 100.2(5)
B9 B10 B11 3_545 . . 126.7(3)
B9 B10 B11 3_546 . . 126.7(3)
Fe2 B11 Fe2 . . 1_556 77.5(4)
Fe2 B11 Fe3 . . 4_456 116.6(3)
Fe2 B11 B5 . . 4_456 115.5(4)
Fe2 B11 B8 . . . 57.1(4)
Fe2 B11 B8 . . 1_556 118.1(6)
Fe2 B11 B10 . . . 65.5(4)
Fe2 B11 Fe3 1_556 . 4_456 116.6(3)
Fe2 B11 B5 1_556 . 4_456 115.5(4)
Fe2 B11 B8 1_556 . . 118.1(6)
Fe2 B11 B8 1_556 . 1_556 57.1(4)
Fe2 B11 B10 1_556 . . 65.5(4)
Fe3 B11 B5 4_456 . 4_456 111.4(6)
Fe3 B11 B8 4_456 . . 63.1(4)
Fe3 B11 B8 4_456 . 1_556 63.1(4)
Fe3 B11 B10 4_456 . . 177.1(7)
B5 B11 B8 4_456 . . 120.9(5)
B5 B11 B8 4_456 . 1_556 120.9(5)
B5 B11 B10 4_456 . . 65.7(6)
B8 B11 B8 . . 1_556 108.0(5)
B8 B11 B10 . . . 118.1(5)
B8 B11 B10 1_556 . . 118.1(5)
Fe1 B12 Fe3 3_546 . . 109.3(4)
Fe1 B12 Fe4 3_546 . . 138.30(14)
Fe1 B12 Fe4 3_546 . 1_556 138.30(14)
Fe1 B12 B1 3_546 . . 70.6(4)
Fe1 B12 B1 3_546 . 1_556 70.6(4)
Fe1 B12 B7 3_546 . . 123.1(7)
Fe3 B12 Fe4 . . . 73.5(3)
Fe3 B12 Fe4 . . 1_556 73.5(3)
Fe3 B12 B1 . . . 69.3(5)
Fe3 B12 B1 . . 1_556 69.3(5)
Fe3 B12 B7 . . . 127.6(6)
Fe4 B12 Fe4 . . 1_556 83.2(3)
Fe4 B12 B1 . . . 72.2(3)
Fe4 B12 B1 . . 1_556 139.8(7)
Fe4 B12 B7 . . . 68.0(3)
Fe4 B12 B1 1_556 . . 139.8(7)
Fe4 B12 B1 1_556 . 1_556 72.2(3)
Fe4 B12 B7 1_556 . . 68.0(3)
B1 B12 B1 . . 1_556 107.4(5)
B1 B12 B7 . . . 126.3(3)
B1 B12 B7 1_556 . . 126.3(3)
Fe1 B13 Fe2 3_546 . . 119.5(3)
Fe1 B13 Fe2 3_546 . 1_556 119.5(3)
Fe1 B13 B6 3_546 . . 63.6(4)
Fe1 B13 B6 3_546 . 1_556 63.6(4)
Fe1 B13 B14 3_546 . . 175.0(8)
Fe2 B13 Fe2 . . 1_556 80.5(4)
Fe2 B13 B6 . . . 57.4(4)
Fe2 B13 B6 . . 1_556 118.7(7)
Fe2 B13 B14 . . . 63.9(4)
Fe2 B13 B6 1_556 . . 118.7(7)
Fe2 B13 B6 1_556 . 1_556 57.4(4)
Fe2 B13 B14 1_556 . . 63.9(4)
B6 B13 B6 . . 1_556 104.0(5)
B6 B13 B14 . . . 118.7(5)
B6 B13 B14 1_556 . . 118.7(5)
Fe1 B14 Fe2 . . . 134.3(2)
Fe1 B14 Fe2 . . 1_556 134.3(2)
Fe1 B14 B4 . . . 70.6(4)
Fe1 B14 B4 . . 1_556 70.6(4)
Fe1 B14 B7 . . . 71.7(5)
Fe1 B14 B13 . . . 137.1(8)
Fe2 B14 Fe2 . . 1_556 84.9(4)
Fe2 B14 B4 . . . 64.9(3)
Fe2 B14 B4 . . 1_556 129.7(7)
Fe2 B14 B7 . . . 116.5(4)
Fe2 B14 B13 . . . 69.7(4)
Fe2 B14 B4 1_556 . . 129.7(7)
Fe2 B14 B4 1_556 . 1_556 64.9(3)
Fe2 B14 B7 1_556 . . 116.5(4)
Fe2 B14 B13 1_556 . . 69.7(4)
B4 B14 B4 . . 1_556 104.1(6)
B4 B14 B7 . . . 112.8(5)
B4 B14 B13 . . . 126.6(3)
B4 B14 B7 1_556 . . 112.8(5)
B4 B14 B13 1_556 . . 126.6(3)
B7 B14 B13 . . . 65.4(6)

loop_
_geom_bond_atom_site_label_1
_geom_bond_atom_site_label_2
_geom_bond_site_symmetry_1
_geom_bond_site_symmetry_2
_geom_bond_distance
Fe1 Fe1 . 1_554 2.7948(2)
Fe1 Fe1 . 1_556 2.7948(2)
Fe1 B1 . 3_555 2.196(8)
Fe1 B1 . 3_556 2.196(8)
Fe1 B3 . . 2.084(8)
Fe1 B3 . 1_556 2.084(8)
Fe1 B4 . . 2.155(7)
Fe1 B4 . 1_556 2.155(7)
Fe1 B6 . 3_555 2.057(8)
Fe1 B6 . 3_556 2.057(8)
Fe1 B7 . . 2.187(9)
Fe1 B12 . 3_556 2.042(8)
Fe1 B13 . 3_556 2.096(9)
Fe1 B14 . . 1.948(9)
Fe2 Fe2 . 1_554 2.7948(2)
Fe2 Fe2 . 1_556 2.7948(2)
Fe2 B4 . . 2.077(7)
Fe2 B6 . . 1.920(10)
Fe2 B8 . . 1.944(10)
Fe2 B9 . 3_545 2.140(7)
Fe2 B10 . 1_554 2.174(7)
Fe2 B10 . . 2.174(7)
Fe2 B11 . 1_554 2.232(9)
Fe2 B11 . . 2.232(9)
Fe2 B13 . 1_554 2.162(9)
Fe2 B13 . . 2.162(9)
Fe2 B14 . 1_554 2.071(7)
Fe2 B14 . . 2.071(7)
Fe3 Fe3 . 1_554 2.7948(2)
Fe3 Fe3 . 1_556 2.7948(2)
Fe3 Fe3 . 2_655 2.4945(15)
Fe3 Fe4 . . 2.5041(13)
Fe3 Fe4 . 1_556 2.5041(13)
Fe3 B1 . . 2.189(8)
Fe3 B1 . 1_556 2.189(8)
Fe3 B2 . 3_545 2.067(6)
Fe3 B2 . 3_546 2.067(6)
Fe3 B2 . 4_555 2.074(8)
Fe3 B2 . 4_556 2.074(8)
Fe3 B8 . 4_555 2.027(7)
Fe3 B8 . 4_556 2.027(7)
Fe3 B11 . 4_556 2.099(8)
Fe3 B12 . . 2.081(11)
Fe4 Fe4 . 1_554 2.7948(2)
Fe4 Fe4 . 1_556 2.7948(2)
Fe4 B1 . . 2.280(7)
Fe4 B3 . . 1.940(10)
Fe4 B5 . 1_554 2.195(7)
Fe4 B5 . . 2.195(7)
Fe4 B7 . 1_554 2.177(9)
Fe4 B7 . . 2.177(9)
Fe4 B9 . . 2.194(7)
Fe4 B12 . 1_554 2.104(6)
Fe4 B12 . . 2.104(6)
B1 B2 . 3_545 1.670(14)
B1 B4 . 3_545 1.840(10)
B1 B12 . 1_554 1.734(7)
B1 B12 . . 1.734(7)
B2 B2 . 2_565 1.766(15)
B2 B4 . . 1.749(14)
B2 B8 . . 1.656(10)
B3 B6 . 3_555 1.596(11)
B3 B7 . 1_554 1.791(7)
B3 B7 . . 1.791(7)
B3 B9 . . 1.796(15)
B4 B14 . 1_554 1.773(8)
B4 B14 . . 1.773(8)
B5 B9 . . 1.754(8)
B5 B9 . 1_556 1.754(8)
B5 B10 . 3_556 1.611(10)
B5 B10 . 4_556 1.843(16)
B5 B11 . 4_556 1.693(13)
B6 B9 . 3_545 1.771(16)
B6 B13 . 1_554 1.773(7)
B6 B13 . . 1.773(7)
B7 B12 . . 1.754(12)
B7 B14 . . 1.779(17)
B8 B11 . 1_554 1.727(6)
B8 B11 . . 1.727(6)
B9 B10 . 3_555 1.821(8)
B9 B10 . 3_556 1.821(8)
B10 B11 . . 1.703(11)
B13 B14 . . 1.670(12)
